data_4311734
loop_
_publ_author_name
'Malcolm H. Chisholm'
'Judith C. Gallucci'
'Khamphee Phomphrai'

_publ_section_title
;
 Well-Defined Calcium Initiators for Lactide Polymerization
;
_journal_name_full 'Inorganic Chemistry'
_journal_page_first 6717
_journal_page_last 6725
_journal_paper_doi 10.1021/ic0490730
_journal_volume 43
_journal_year 2004
_chemical_formula_sum 'C38 H42 Ca N4 O4'
_chemical_formula_weight 658.84
_chemical_name_systematic
; 
 ? 
;
_space_group_IT_number 14
_symmetry_cell_setting monoclinic
_symmetry_space_group_name_Hall '-P 2yn'
_symmetry_space_group_name_H-M 'P 1 21/n 1'
_atom_sites_solution_hydrogens geom
_atom_sites_solution_primary heavy
_atom_sites_solution_secondary difmap
_audit_creation_method SHELXL-93
_cell_angle_alpha 90.00
_cell_angle_beta 97.47(1)
_cell_angle_gamma 90.00
_cell_formula_units_Z 4
_cell_length_a 11.494(1)
_cell_length_b 24.605(3)
_cell_length_c 12.313(1)
_cell_measurement_temperature 200(2)
_cell_volume 3452.7(6)
_computing_cell_refinement 'DENZO (Otwinowski & Minor, 1997)'
_computing_data_collection 'COLLECT (Nonius, 1999)'
_computing_data_reduction 'DENZO (Otwinowski & Minor, 1997)'
_computing_structure_refinement 'SHELXL-93 (Sheldrick, 1993)'
_computing_structure_solution 'SHELXS-86 (Sheldrick, 1990)'
_diffrn_ambient_temperature 200(2)
_diffrn_measurement_device 'Nonius Kappa CCD'
_diffrn_measurement_method 'phi and omega scans'
_diffrn_radiation_monochromator graphite
_diffrn_radiation_source 'fine-focus sealed tube'
_diffrn_radiation_type MoK\a
_diffrn_radiation_wavelength 0.71073
_diffrn_reflns_av_R_equivalents 0.072
_diffrn_reflns_limit_h_max 13
_diffrn_reflns_limit_h_min -13
_diffrn_reflns_limit_k_max 29
_diffrn_reflns_limit_k_min -29
_diffrn_reflns_limit_l_max 14
_diffrn_reflns_limit_l_min -14
_diffrn_reflns_number 47477
_diffrn_reflns_theta_max 25.01
_diffrn_reflns_theta_min 2.35
_exptl_absorpt_coefficient_mu 0.227
_exptl_crystal_colour orange
_exptl_crystal_density_diffrn 1.267
_exptl_crystal_description 'rod-shaped chunk'
_exptl_crystal_F_000 1400
_exptl_crystal_size_max 0.35
_exptl_crystal_size_mid 0.19
_exptl_crystal_size_min 0.19
_refine_diff_density_max 0.635
_refine_diff_density_min -0.343
_refine_ls_extinction_method none
_refine_ls_goodness_of_fit_all 1.058
_refine_ls_goodness_of_fit_obs 1.113
_refine_ls_hydrogen_treatment constr
_refine_ls_matrix_type full
_refine_ls_number_parameters 432
_refine_ls_number_reflns 6083
_refine_ls_number_restraints 0
_refine_ls_restrained_S_all 1.058
_refine_ls_restrained_S_obs 1.113
_refine_ls_R_factor_all 0.0651
_refine_ls_R_factor_obs 0.0459
_refine_ls_shift/esd_max 0.044
_refine_ls_shift/esd_mean 0.001
_refine_ls_structure_factor_coef Fsqd
_refine_ls_weighting_details 'w=1/[\s^2^(Fo^2^)+(0.0791P)^2^+1.1756P] where P=(Fo^2^+2Fc^2^)/3'
_refine_ls_weighting_scheme calc
_refine_ls_wR_factor_all 0.1377
_refine_ls_wR_factor_obs 0.1262
_reflns_number_observed 4714
_reflns_number_total 6083
_reflns_observed_criterion >2sigma(I)
_cod_data_source_file ic0490730si20040714_030341_4.cif
_cod_data_source_block Chisholm1110
_cod_depositor_comments
;
The following automatic conversions were performed:

'_refine_ls_weighting_scheme' value 'calc
w=1/[\s^2^(Fo^2^)+(0.0791P)^2^+1.1756P] where P=(Fo^2^+2Fc^2^)/3' was
changed to 'calc'. New tag '_refine_ls_weighting_details' was
created. The value of the new tag was set to
'w=1/[\s^2^(Fo^2^)+(0.0791P)^2^+1.1756P] where P=(Fo^2^+2Fc^2^)/3'.

Automatic conversion script
Id: cif_fix_values 3143 2015-03-26 13:38:13Z robertas 
;
_cod_database_code 4311734

loop_
_symmetry_equiv_pos_as_xyz
'x, y, z'
'-x+1/2, y+1/2, -z+1/2'
'-x, -y, -z'
'x-1/2, -y-1/2, z-1/2'

loop_
_atom_site_aniso_label
_atom_site_aniso_U_11
_atom_site_aniso_U_22
_atom_site_aniso_U_33
_atom_site_aniso_U_23
_atom_site_aniso_U_13
_atom_site_aniso_U_12
Ca 0.0229(3) 0.0260(3) 0.0181(3) -0.0013(2) 0.0054(2) -0.0004(2)
O1 0.0275(9) 0.0470(10) 0.0235(9) -0.0089(7) 0.0047(7) 0.0036(7)
O2 0.0239(9) 0.0416(10) 0.0304(9) -0.0065(7) 0.0062(7) -0.0021(7)
O3 0.0368(10) 0.0287(9) 0.0244(9) -0.0035(7) 0.0109(7) -0.0002(7)
O4 0.0414(10) 0.0308(9) 0.0354(10) 0.0045(7) 0.0183(8) -0.0010(8)
N1 0.0246(10) 0.0327(10) 0.0190(10) -0.0016(8) 0.0046(8) 0.0001(8)
N2 0.0240(10) 0.0333(10) 0.0196(10) -0.0019(8) 0.0025(8) 0.0006(8)
N3 0.0288(11) 0.0242(10) 0.0228(10) 0.0001(8) 0.0080(8) 0.0001(8)
N4 0.0267(11) 0.0269(10) 0.0269(11) -0.0005(8) 0.0087(8) -0.0009(8)
C1 0.033(2) 0.084(2) 0.033(2) -0.0263(15) 0.0032(12) 0.0040(15)
C2 0.0226(12) 0.0290(12) 0.0273(13) 0.0000(10) 0.0061(10) -0.0031(10)
C3 0.0298(13) 0.0421(14) 0.0266(13) 0.0046(11) 0.0023(11) -0.0044(11)
C4 0.0274(13) 0.0411(14) 0.0374(15) 0.0143(12) 0.0030(11) 0.0015(11)
C5 0.0291(14) 0.0334(14) 0.043(2) 0.0046(11) 0.0110(12) 0.0043(11)
C6 0.0297(13) 0.0321(13) 0.0307(13) -0.0017(11) 0.0067(11) 0.0001(10)
C7 0.0213(12) 0.0280(12) 0.0245(12) 0.0000(9) 0.0053(10) -0.0037(9)
C8 0.0265(12) 0.0293(12) 0.0243(12) -0.0051(10) 0.0076(10) -0.0010(10)
C9 0.0300(13) 0.0366(13) 0.0208(12) 0.0022(10) 0.0075(10) -0.0018(10)
C10 0.0305(13) 0.0334(13) 0.0194(12) -0.0037(10) 0.0038(10) 0.0020(10)
C11 0.0260(12) 0.0267(12) 0.0239(12) 0.0022(10) -0.0038(10) 0.0011(10)
C12 0.041(2) 0.0352(14) 0.0269(13) -0.0042(11) -0.0022(11) 0.0048(12)
C13 0.056(2) 0.0347(14) 0.0320(15) -0.0017(11) -0.0129(14) -0.0094(13)
C14 0.049(2) 0.052(2) 0.042(2) 0.0074(14) -0.0117(14) -0.0284(14)
C15 0.0320(15) 0.061(2) 0.0343(15) 0.0044(13) -0.0005(12) -0.0148(13)
C16 0.0290(13) 0.0313(13) 0.0257(13) 0.0011(10) -0.0011(10) -0.0023(10)
C17 0.0272(14) 0.060(2) 0.042(2) -0.0091(13) 0.0143(12) -0.0003(12)
C18 0.0308(14) 0.048(2) 0.0319(14) 0.0058(12) 0.0106(11) -0.0037(12)
C19 0.043(2) 0.057(2) 0.0275(14) 0.0098(13) -0.0004(12) -0.0027(13)
C20 0.046(2) 0.0348(14) 0.0278(13) -0.0088(11) 0.0138(11) 0.0055(11)
C21 0.0279(13) 0.0275(12) 0.0256(12) 0.0028(10) 0.0022(10) 0.0033(10)
C22 0.044(2) 0.0290(13) 0.0387(15) -0.0052(11) 0.0058(12) 0.0004(11)
C23 0.042(2) 0.0288(14) 0.059(2) -0.0009(13) 0.0014(14) -0.0070(12)
C24 0.0356(15) 0.0349(15) 0.054(2) 0.0064(13) 0.0091(13) -0.0038(12)
C25 0.0329(14) 0.0325(13) 0.0361(14) 0.0031(11) 0.0106(11) 0.0025(11)
C26 0.0273(13) 0.0253(12) 0.0256(12) 0.0041(10) 0.0039(10) 0.0035(10)
C27 0.0263(12) 0.0348(13) 0.0233(12) 0.0014(10) 0.0097(10) 0.0004(10)
C28 0.0379(14) 0.0360(14) 0.0186(12) -0.0043(10) 0.0097(10) -0.0054(11)
C29 0.0236(12) 0.0301(13) 0.0306(13) -0.0065(10) 0.0105(10) -0.0025(10)
C30 0.0259(12) 0.0242(12) 0.0311(13) -0.0028(10) 0.0003(10) -0.0022(10)
C31 0.0307(14) 0.0354(15) 0.062(2) -0.0012(13) 0.0056(13) 0.0005(11)
C32 0.040(2) 0.039(2) 0.086(2) 0.006(2) -0.006(2) 0.0107(14)
C33 0.061(2) 0.038(2) 0.069(2) 0.0157(15) -0.016(2) 0.0083(15)
C34 0.060(2) 0.0359(15) 0.041(2) 0.0110(12) 0.0007(14) -0.0022(13)
C35 0.0358(14) 0.0277(13) 0.0302(13) 0.0006(10) 0.0009(11) -0.0015(11)
C36 0.057(2) 0.0386(15) 0.039(2) -0.0058(12) 0.0273(14) -0.0124(13)
C37 0.055(2) 0.0399(15) 0.0269(14) 0.0042(11) 0.0098(12) 0.0007(13)
C38 0.047(2) 0.0343(14) 0.042(2) -0.0120(12) 0.0176(13) -0.0057(12)

loop_
_atom_site_label
_atom_site_type_symbol
_atom_site_fract_x
_atom_site_fract_y
_atom_site_fract_z
_atom_site_U_iso_or_equiv
_atom_site_thermal_displace_type
_atom_site_occupancy
_atom_site_calc_flag
_atom_site_refinement_flags
_atom_site_disorder_group
Ca Ca 0.19980(4) 0.10723(2) 0.20297(3) 0.02210(15) Uani 1 d . .
O1 O 0.00186(14) 0.09799(7) 0.07801(12) 0.0325(4) Uani 1 d . .
O2 O 0.42052(14) 0.10999(6) 0.27210(13) 0.0317(4) Uani 1 d . .
O3 O 0.20496(14) 0.21000(6) 0.21601(12) 0.0294(4) Uani 1 d . .
O4 O 0.14616(15) 0.00634(6) 0.23471(13) 0.0347(4) Uani 1 d . .
N1 N 0.0158(2) 0.12263(8) 0.28724(14) 0.0253(4) Uani 1 d . .
N2 N 0.2541(2) 0.12074(8) 0.40123(15) 0.0257(4) Uani 1 d . .
N3 N 0.2821(2) 0.15546(7) 0.05273(15) 0.0248(4) Uani 1 d . .
N4 N 0.2772(2) 0.03634(7) 0.08553(15) 0.0264(4) Uani 1 d . .
C1 C -0.0133(2) 0.07717(14) -0.0316(2) 0.0502(8) Uani 1 d . .
H1A H 0.0463(11) 0.0493(6) -0.0387(5) 0.075 Uiso 1 calc R .
H1B H -0.0048(17) 0.1068(2) -0.0831(2) 0.075 Uiso 1 calc R .
H1C H -0.0916(7) 0.0611(7) -0.0480(6) 0.075 Uiso 1 calc R .
C2 C -0.0847(2) 0.13291(9) 0.1046(2) 0.0260(5) Uani 1 d . .
C3 C -0.1748(2) 0.15284(10) 0.0293(2) 0.0330(6) Uani 1 d . .
H3 H -0.1803(2) 0.14264(10) -0.0456(2) 0.040 Uiso 1 calc R .
C4 C -0.2569(2) 0.18782(10) 0.0644(2) 0.0354(6) Uani 1 d . .
H4 H -0.3200(2) 0.20090(10) 0.0137(2) 0.043 Uiso 1 calc R .
C5 C -0.2473(2) 0.20368(10) 0.1725(2) 0.0347(6) Uani 1 d . .
H5 H -0.3022(2) 0.22861(10) 0.1956(2) 0.042 Uiso 1 calc R .
C6 C -0.1575(2) 0.18327(9) 0.2474(2) 0.0306(5) Uani 1 d . .
H6 H -0.1507(2) 0.19497(9) 0.3215(2) 0.037 Uiso 1 calc R .
C7 C -0.0768(2) 0.14575(9) 0.2160(2) 0.0244(5) Uani 1 d . .
C8 C -0.0069(2) 0.10019(9) 0.3805(2) 0.0263(5) Uani 1 d . .
C9 C 0.0816(2) 0.08346(10) 0.4637(2) 0.0288(5) Uani 1 d . .
H9 H 0.0569(2) 0.06022(10) 0.5179(2) 0.035 Uiso 1 calc R .
C10 C 0.2011(2) 0.09649(9) 0.4772(2) 0.0277(5) Uani 1 d . .
C11 C 0.3617(2) 0.14749(9) 0.4312(2) 0.0262(5) Uani 1 d . .
C12 C 0.3806(2) 0.18413(10) 0.5187(2) 0.0349(6) Uani 1 d . .
H12 H 0.3211(2) 0.18928(10) 0.5645(2) 0.042 Uiso 1 calc R .
C13 C 0.4843(3) 0.21296(11) 0.5399(2) 0.0427(7) Uani 1 d . .
H13 H 0.4954(3) 0.23774(11) 0.5995(2) 0.051 Uiso 1 calc R .
C14 C 0.5710(3) 0.20575(12) 0.4748(2) 0.0493(8) Uani 1 d . .
H14 H 0.6430(3) 0.22481(12) 0.4907(2) 0.059 Uiso 1 calc R .
C15 C 0.5543(2) 0.17063(11) 0.3852(2) 0.0429(7) Uani 1 d . .
H15 H 0.6146(2) 0.16572(11) 0.3402(2) 0.052 Uiso 1 calc R .
C16 C 0.4493(2) 0.14305(9) 0.3625(2) 0.0291(5) Uani 1 d . .
C17 C 0.5101(2) 0.10184(12) 0.2029(2) 0.0423(7) Uani 1 d . .
H17A H 0.4794(5) 0.0790(6) 0.1405(8) 0.063 Uiso 1 calc R .
H17B H 0.5778(7) 0.0839(7) 0.2446(5) 0.063 Uiso 1 calc R .
H17C H 0.5343(11) 0.13706(13) 0.1762(12) 0.063 Uiso 1 calc R .
C18 C -0.1312(2) 0.08696(11) 0.4018(2) 0.0362(6) Uani 1 d . .
H18A H -0.1600(6) 0.1159(3) 0.4460(11) 0.054 Uiso 1 calc R .
H18B H -0.1313(3) 0.0524(3) 0.4412(12) 0.054 Uiso 1 calc R .
H18C H -0.1823(4) 0.0841(7) 0.3319(2) 0.054 Uiso 1 calc R .
C19 C 0.2693(2) 0.07866(12) 0.5860(2) 0.0430(7) Uani 1 d . .
H19A H 0.2372(11) 0.0443(4) 0.6092(8) 0.065 Uiso 1 calc R .
H19B H 0.2625(13) 0.1066(4) 0.6416(4) 0.065 Uiso 1 calc R .
H19C H 0.3522(4) 0.0737(7) 0.5771(4) 0.065 Uiso 1 calc R .
C20 C 0.1625(2) 0.23836(10) 0.3050(2) 0.0353(6) Uani 1 d . .
H20A H 0.1003(10) 0.2170(3) 0.3320(9) 0.053 Uiso 1 calc R .
H20B H 0.1312(13) 0.2738(3) 0.2794(4) 0.053 Uiso 1 calc R .
H20C H 0.2271(4) 0.2436(6) 0.3644(6) 0.053 Uiso 1 calc R .
C21 C 0.2945(2) 0.23502(9) 0.1691(2) 0.0271(5) Uani 1 d . .
C22 C 0.3443(2) 0.28412(10) 0.2039(2) 0.0373(6) Uani 1 d . .
H22 H 0.3177(2) 0.30279(10) 0.2635(2) 0.045 Uiso 1 calc R .
C23 C 0.4334(2) 0.30620(11) 0.1513(2) 0.0438(7) Uani 1 d . .
H23 H 0.4664(2) 0.34036(11) 0.1742(2) 0.053 Uiso 1 calc R .
C24 C 0.4738(2) 0.27881(10) 0.0665(2) 0.0412(7) Uani 1 d . .
H24 H 0.5353(2) 0.29372(10) 0.0313(2) 0.049 Uiso 1 calc R .
C25 C 0.4243(2) 0.22942(10) 0.0326(2) 0.0333(6) Uani 1 d . .
H25 H 0.4542(2) 0.21038(10) -0.0249(2) 0.040 Uiso 1 calc R .
C26 C 0.3317(2) 0.20661(9) 0.0804(2) 0.0261(5) Uani 1 d . .
C27 C 0.2691(2) 0.13947(9) -0.0518(2) 0.0276(5) Uani 1 d . .
C28 C 0.2605(2) 0.08492(10) -0.0843(2) 0.0303(5) Uani 1 d . .
H28 H 0.2415(2) 0.07948(10) -0.1610(2) 0.036 Uiso 1 calc R .
C29 C 0.2752(2) 0.03699(9) -0.0223(2) 0.0275(5) Uani 1 d . .
C30 C 0.3112(2) -0.01088(9) 0.1468(2) 0.0274(5) Uani 1 d . .
C31 C 0.4128(2) -0.04110(10) 0.1384(2) 0.0427(7) Uani 1 d . .
H31 H 0.4607(2) -0.03174(10) 0.0839(2) 0.051 Uiso 1 calc R .
C32 C 0.4450(3) -0.08419(12) 0.2075(3) 0.0565(8) Uani 1 d . .
H32 H 0.5141(3) -0.10425(12) 0.1999(3) 0.068 Uiso 1 calc R .
C33 C 0.3776(3) -0.09812(12) 0.2872(3) 0.0582(9) Uani 1 d . .
H33 H 0.4000(3) -0.12782(12) 0.3346(3) 0.070 Uiso 1 calc R .
C34 C 0.2765(3) -0.06885(11) 0.2987(2) 0.0462(7) Uani 1 d . .
H34 H 0.2296(3) -0.07847(11) 0.3539(2) 0.055 Uiso 1 calc R .
C35 C 0.2445(2) -0.02562(9) 0.2294(2) 0.0315(6) Uani 1 d . .
C36 C 0.0528(3) -0.01731(11) 0.2843(2) 0.0430(7) Uani 1 d . .
H36A H -0.0183(5) 0.0047(4) 0.2668(12) 0.065 Uiso 1 calc R .
H36B H 0.0745(7) -0.0186(6) 0.3639(3) 0.065 Uiso 1 calc R .
H36C H 0.0381(10) -0.0543(3) 0.2562(11) 0.065 Uiso 1 calc R .
C37 C 0.2562(3) 0.17984(11) -0.1463(2) 0.0402(6) Uani 1 d . .
H37A H 0.1893(10) 0.1694(4) -0.1998(7) 0.060 Uiso 1 calc R .
H37B H 0.3279(6) 0.1798(5) -0.1815(9) 0.060 Uiso 1 calc R .
H37C H 0.2431(15) 0.2163(2) -0.1183(3) 0.060 Uiso 1 calc R .
C38 C 0.2782(2) -0.01456(10) -0.0898(2) 0.0402(6) Uani 1 d . .
H38A H 0.3452(9) -0.0132(3) -0.1315(11) 0.060 Uiso 1 calc R .
H38B H 0.2053(7) -0.0176(4) -0.1405(10) 0.060 Uiso 1 calc R .
H38C H 0.2860(15) -0.04615(11) -0.0409(2) 0.060 Uiso 1 calc R .

loop_
_atom_type_symbol
_atom_type_description
_atom_type_scat_dispersion_real
_atom_type_scat_dispersion_imag
_atom_type_scat_source
C C 0.0033 0.0016 'International Tables Vol C Tables 4.2.6.8 and 6.1.1.4'
H H 0.0000 0.0000 'International Tables Vol C Tables 4.2.6.8 and 6.1.1.4'
N N 0.0061 0.0033 'International Tables Vol C Tables 4.2.6.8 and 6.1.1.4'
O O 0.0106 0.0060 'International Tables Vol C Tables 4.2.6.8 and 6.1.1.4'
Ca Ca 0.2262 0.3064 'International Tables Vol C Tables 4.2.6.8 and 6.1.1.4'

loop_
_geom_angle_atom_site_label_1
_geom_angle_atom_site_label_2
_geom_angle_atom_site_label_3
_geom_angle
_geom_angle_site_symmetry_1
_geom_angle_site_symmetry_3
_geom_angle_publ_flag
N2 Ca N3 126.96(6) . . ?
N2 Ca N4 127.14(6) . . ?
N3 Ca N4 72.80(6) . . ?
N2 Ca N1 71.80(6) . . ?
N3 Ca N1 131.31(6) . . ?
N4 Ca N1 136.74(6) . . ?
N2 Ca O3 78.56(6) . . ?
N3 Ca O3 64.08(5) . . ?
N4 Ca O3 136.49(6) . . ?
N1 Ca O3 80.61(6) . . ?
N2 Ca O2 63.63(6) . . ?
N3 Ca O2 77.23(6) . . ?
N4 Ca O2 78.46(6) . . ?
N1 Ca O2 135.22(6) . . ?
O3 Ca O2 86.49(5) . . ?
N2 Ca O1 133.78(6) . . ?
N3 Ca O1 89.41(6) . . ?
N4 Ca O1 86.91(6) . . ?
N1 Ca O1 62.25(5) . . ?
O3 Ca O1 97.88(5) . . ?
O2 Ca O1 162.53(5) . . ?
N2 Ca O4 90.82(6) . . ?
N3 Ca O4 133.49(6) . . ?
N4 Ca O4 61.98(5) . . ?
N1 Ca O4 81.52(6) . . ?
O3 Ca O4 161.34(5) . . ?
O2 Ca O4 102.63(5) . . ?
O1 Ca O4 78.34(5) . . ?
C2 O1 C1 116.2(2) . . ?
C2 O1 Ca 114.08(12) . . ?
C1 O1 Ca 125.56(14) . . ?
C16 O2 C17 116.5(2) . . ?
C16 O2 Ca 113.84(13) . . ?
C17 O2 Ca 123.62(14) . . ?
C21 O3 C20 116.5(2) . . ?
C21 O3 Ca 115.39(12) . . ?
C20 O3 Ca 121.69(13) . . ?
C35 O4 C36 116.9(2) . . ?
C35 O4 Ca 108.91(13) . . ?
C36 O4 Ca 131.34(14) . . ?
C8 N1 C7 119.2(2) . . ?
C8 N1 Ca 124.49(15) . . ?
C7 N1 Ca 114.45(13) . . ?
C10 N2 C11 119.7(2) . . ?
C10 N2 Ca 124.02(15) . . ?
C11 N2 Ca 115.12(14) . . ?
C27 N3 C26 119.2(2) . . ?
C27 N3 Ca 124.79(14) . . ?
C26 N3 Ca 115.39(14) . . ?
C29 N4 C30 120.9(2) . . ?
C29 N4 Ca 127.56(15) . . ?
C30 N4 Ca 111.05(13) . . ?
O1 C1 H1A 109.47(14) . . ?
O1 C1 H1B 109.5(2) . . ?
H1A C1 H1B 109.5 . . ?
O1 C1 H1C 109.47(13) . . ?
H1A C1 H1C 109.5 . . ?
H1B C1 H1C 109.5 . . ?
O1 C2 C3 123.9(2) . . ?
O1 C2 C7 114.5(2) . . ?
C3 C2 C7 121.5(2) . . ?
C4 C3 C2 119.3(2) . . ?
C4 C3 H3 120.34(15) . . ?
C2 C3 H3 120.34(14) . . ?
C5 C4 C3 120.4(2) . . ?
C5 C4 H4 119.82(14) . . ?
C3 C4 H4 119.82(15) . . ?
C4 C5 C6 120.0(2) . . ?
C4 C5 H5 120.01(14) . . ?
C6 C5 H5 120.01(14) . . ?
C5 C6 C7 121.2(2) . . ?
C5 C6 H6 119.41(14) . . ?
C7 C6 H6 119.40(14) . . ?
C2 C7 C6 117.4(2) . . ?
C2 C7 N1 117.8(2) . . ?
C6 C7 N1 124.7(2) . . ?
N1 C8 C9 123.0(2) . . ?
N1 C8 C18 122.1(2) . . ?
C9 C8 C18 114.7(2) . . ?
C10 C9 C8 128.7(2) . . ?
C10 C9 H9 115.66(13) . . ?
C8 C9 H9 115.66(13) . . ?
N2 C10 C9 123.7(2) . . ?
N2 C10 C19 121.3(2) . . ?
C9 C10 C19 115.0(2) . . ?
C12 C11 C16 117.5(2) . . ?
C12 C11 N2 123.2(2) . . ?
C16 C11 N2 118.7(2) . . ?
C13 C12 C11 121.3(2) . . ?
C13 C12 H12 119.3(2) . . ?
C11 C12 H12 119.34(15) . . ?
C14 C13 C12 119.9(2) . . ?
C14 C13 H13 120.1(2) . . ?
C12 C13 H13 120.1(2) . . ?
C13 C14 C15 120.5(2) . . ?
C13 C14 H14 119.8(2) . . ?
C15 C14 H14 119.8(2) . . ?
C16 C15 C14 119.4(3) . . ?
C16 C15 H15 120.3(2) . . ?
C14 C15 H15 120.3(2) . . ?
C15 C16 O2 124.2(2) . . ?
C15 C16 C11 121.2(2) . . ?
O2 C16 C11 114.6(2) . . ?
O2 C17 H17A 109.47(13) . . ?
O2 C17 H17B 109.47(13) . . ?
H17A C17 H17B 109.5 . . ?
O2 C17 H17C 109.47(14) . . ?
H17A C17 H17C 109.5 . . ?
H17B C17 H17C 109.5 . . ?
C8 C18 H18A 109.47(13) . . ?
C8 C18 H18B 109.47(13) . . ?
H18A C18 H18B 109.5 . . ?
C8 C18 H18C 109.47(13) . . ?
H18A C18 H18C 109.5 . . ?
H18B C18 H18C 109.5 . . ?
C10 C19 H19A 109.47(14) . . ?
C10 C19 H19B 109.47(14) . . ?
H19A C19 H19B 109.5 . . ?
C10 C19 H19C 109.47(14) . . ?
H19A C19 H19C 109.5 . . ?
H19B C19 H19C 109.5 . . ?
O3 C20 H20A 109.47(12) . . ?
O3 C20 H20B 109.47(12) . . ?
H20A C20 H20B 109.5 . . ?
O3 C20 H20C 109.47(12) . . ?
H20A C20 H20C 109.5 . . ?
H20B C20 H20C 109.5 . . ?
C22 C21 O3 124.0(2) . . ?
C22 C21 C26 121.3(2) . . ?
O3 C21 C26 114.7(2) . . ?
C21 C22 C23 119.9(2) . . ?
C21 C22 H22 120.07(15) . . ?
C23 C22 H22 120.1(2) . . ?
C24 C23 C22 120.3(2) . . ?
C24 C23 H23 119.9(2) . . ?
C22 C23 H23 119.9(2) . . ?
C23 C24 C25 119.6(2) . . ?
C23 C24 H24 120.2(2) . . ?
C25 C24 H24 120.2(2) . . ?
C24 C25 C26 122.1(2) . . ?
C24 C25 H25 119.0(2) . . ?
C26 C25 H25 118.97(14) . . ?
C25 C26 N3 124.3(2) . . ?
C25 C26 C21 116.8(2) . . ?
N3 C26 C21 118.6(2) . . ?
N3 C27 C28 123.6(2) . . ?
N3 C27 C37 122.1(2) . . ?
C28 C27 C37 114.2(2) . . ?
C27 C28 C29 130.6(2) . . ?
C27 C28 H28 114.70(13) . . ?
C29 C28 H28 114.70(13) . . ?
N4 C29 C28 122.7(2) . . ?
N4 C29 C38 122.6(2) . . ?
C28 C29 C38 114.5(2) . . ?
C35 C30 C31 117.2(2) . . ?
C35 C30 N4 117.5(2) . . ?
C31 C30 N4 125.0(2) . . ?
C32 C31 C30 121.5(3) . . ?
C32 C31 H31 119.2(2) . . ?
C30 C31 H31 119.2(2) . . ?
C33 C32 C31 120.2(3) . . ?
C33 C32 H32 119.9(2) . . ?
C31 C32 H32 119.9(2) . . ?
C32 C33 C34 120.1(3) . . ?
C32 C33 H33 119.9(2) . . ?
C34 C33 H33 119.9(2) . . ?
C35 C34 C33 119.6(3) . . ?
C35 C34 H34 120.2(2) . . ?
C33 C34 H34 120.2(2) . . ?
C34 C35 O4 124.1(2) . . ?
C34 C35 C30 121.4(2) . . ?
O4 C35 C30 114.5(2) . . ?
O4 C36 H36A 109.47(14) . . ?
O4 C36 H36B 109.47(13) . . ?
H36A C36 H36B 109.5 . . ?
O4 C36 H36C 109.47(12) . . ?
H36A C36 H36C 109.5 . . ?
H36B C36 H36C 109.5 . . ?
C27 C37 H37A 109.47(14) . . ?
C27 C37 H37B 109.47(14) . . ?
H37A C37 H37B 109.5 . . ?
C27 C37 H37C 109.47(13) . . ?
H37A C37 H37C 109.5 . . ?
H37B C37 H37C 109.5 . . ?
C29 C38 H38A 109.47(13) . . ?
C29 C38 H38B 109.47(14) . . ?
H38A C38 H38B 109.5 . . ?
C29 C38 H38C 109.47(14) . . ?
H38A C38 H38C 109.5 . . ?
H38B C38 H38C 109.5 . . ?

loop_
_geom_bond_atom_site_label_1
_geom_bond_atom_site_label_2
_geom_bond_distance
_geom_bond_site_symmetry_2
_geom_bond_publ_flag
Ca N2 2.462(2) . ?
Ca N3 2.486(2) . ?
Ca N4 2.502(2) . ?
Ca N1 2.503(2) . ?
Ca O3 2.534(2) . ?
Ca O2 2.570(2) . ?
Ca O1 2.586(2) . ?
Ca O4 2.600(2) . ?
O1 C2 1.386(3) . ?
O1 C1 1.433(3) . ?
O2 C16 1.384(3) . ?
O2 C17 1.433(3) . ?
O3 C21 1.388(3) . ?
O3 C20 1.437(3) . ?
O4 C35 1.385(3) . ?
O4 C36 1.425(3) . ?
N1 C8 1.331(3) . ?
N1 C7 1.409(3) . ?
N2 C10 1.323(3) . ?
N2 C11 1.407(3) . ?
N3 C27 1.335(3) . ?
N3 C26 1.405(3) . ?
N4 C29 1.325(3) . ?
N4 C30 1.413(3) . ?
C1 H1A 0.98 . ?
C1 H1B 0.98 . ?
C1 H1C 0.98 . ?
C2 C3 1.387(3) . ?
C2 C7 1.399(3) . ?
C3 C4 1.387(3) . ?
C3 H3 0.95 . ?
C4 C5 1.377(3) . ?
C4 H4 0.95 . ?
C5 C6 1.386(3) . ?
C5 H5 0.95 . ?
C6 C7 1.399(3) . ?
C6 H6 0.95 . ?
C8 C9 1.408(3) . ?
C8 C18 1.521(3) . ?
C9 C10 1.399(3) . ?
C9 H9 0.95 . ?
C10 C19 1.526(3) . ?
C11 C12 1.400(3) . ?
C11 C16 1.401(3) . ?
C12 C13 1.382(4) . ?
C12 H12 0.95 . ?
C13 C14 1.369(4) . ?
C13 H13 0.95 . ?
C14 C15 1.395(4) . ?
C14 H14 0.95 . ?
C15 C16 1.381(3) . ?
C15 H15 0.95 . ?
C17 H17A 0.98 . ?
C17 H17B 0.98 . ?
C17 H17C 0.98 . ?
C18 H18A 0.98 . ?
C18 H18B 0.98 . ?
C18 H18C 0.98 . ?
C19 H19A 0.98 . ?
C19 H19B 0.98 . ?
C19 H19C 0.98 . ?
C20 H20A 0.98 . ?
C20 H20B 0.98 . ?
C20 H20C 0.98 . ?
C21 C22 1.381(3) . ?
C21 C26 1.409(3) . ?
C22 C23 1.391(4) . ?
C22 H22 0.95 . ?
C23 C24 1.373(4) . ?
C23 H23 0.95 . ?
C24 C25 1.383(4) . ?
C24 H24 0.95 . ?
C25 C26 1.399(3) . ?
C25 H25 0.95 . ?
C27 C28 1.401(3) . ?
C27 C37 1.523(3) . ?
C28 C29 1.403(3) . ?
C28 H28 0.95 . ?
C29 C38 1.519(3) . ?
C30 C35 1.399(3) . ?
C30 C31 1.399(3) . ?
C31 C32 1.379(4) . ?
C31 H31 0.95 . ?
C32 C33 1.370(5) . ?
C32 H32 0.95 . ?
C33 C34 1.390(4) . ?
C33 H33 0.95 . ?
C34 C35 1.383(3) . ?
C34 H34 0.95 . ?
C36 H36A 0.98 . ?
C36 H36B 0.98 . ?
C36 H36C 0.98 . ?
C37 H37A 0.98 . ?
C37 H37B 0.98 . ?
C37 H37C 0.98 . ?
C38 H38A 0.98 . ?
C38 H38B 0.98 . ?
C38 H38C 0.98 . ?

loop_
_geom_torsion_atom_site_label_1
_geom_torsion_atom_site_label_2
_geom_torsion_atom_site_label_3
_geom_torsion_atom_site_label_4
_geom_torsion
_geom_torsion_site_symmetry_1
_geom_torsion_site_symmetry_2
_geom_torsion_site_symmetry_3
_geom_torsion_site_symmetry_4
_geom_torsion_publ_flag
N2 Ca O1 C2 40.2(2) . . . . ?
N3 Ca O1 C2 -105.15(14) . . . . ?
N4 Ca O1 C2 -177.96(14) . . . . ?
N1 Ca O1 C2 33.56(13) . . . . ?
O3 Ca O1 C2 -41.43(14) . . . . ?
O2 Ca O1 C2 -144.9(2) . . . . ?
O4 Ca O1 C2 120.03(14) . . . . ?
N2 Ca O1 C1 -163.7(2) . . . . ?
N3 Ca O1 C1 50.9(2) . . . . ?
N4 Ca O1 C1 -21.9(2) . . . . ?
N1 Ca O1 C1 -170.4(2) . . . . ?
O3 Ca O1 C1 114.6(2) . . . . ?
O2 Ca O1 C1 11.1(3) . . . . ?
O4 Ca O1 C1 -83.9(2) . . . . ?
N2 Ca O2 C16 -31.22(14) . . . . ?
N3 Ca O2 C16 111.95(15) . . . . ?
N4 Ca O2 C16 -173.31(15) . . . . ?
N1 Ca O2 C16 -25.2(2) . . . . ?
O3 Ca O2 C16 47.75(14) . . . . ?
O1 Ca O2 C16 152.9(2) . . . . ?
O4 Ca O2 C16 -115.79(14) . . . . ?
N2 Ca O2 C17 177.2(2) . . . . ?
N3 Ca O2 C17 -39.6(2) . . . . ?
N4 Ca O2 C17 35.1(2) . . . . ?
N1 Ca O2 C17 -176.7(2) . . . . ?
O3 Ca O2 C17 -103.8(2) . . . . ?
O1 Ca O2 C17 1.4(3) . . . . ?
O4 Ca O2 C17 92.6(2) . . . . ?
N2 Ca O3 C21 111.98(14) . . . . ?
N3 Ca O3 C21 -29.32(13) . . . . ?
N4 Ca O3 C21 -21.0(2) . . . . ?
N1 Ca O3 C21 -174.85(14) . . . . ?
O2 Ca O3 C21 48.18(14) . . . . ?
O1 Ca O3 C21 -114.81(14) . . . . ?
O4 Ca O3 C21 168.4(2) . . . . ?
N2 Ca O3 C20 -38.8(2) . . . . ?
N3 Ca O3 C20 179.9(2) . . . . ?
N4 Ca O3 C20 -171.8(2) . . . . ?
N1 Ca O3 C20 34.4(2) . . . . ?
O2 Ca O3 C20 -102.6(2) . . . . ?
O1 Ca O3 C20 94.4(2) . . . . ?
O4 Ca O3 C20 17.6(3) . . . . ?
N2 Ca O4 C35 -90.95(14) . . . . ?
N3 Ca O4 C35 56.5(2) . . . . ?
N4 Ca O4 C35 41.61(14) . . . . ?
N1 Ca O4 C35 -162.41(14) . . . . ?
O3 Ca O4 C35 -145.7(2) . . . . ?
O2 Ca O4 C35 -27.82(14) . . . . ?
O1 Ca O4 C35 134.33(14) . . . . ?
N2 Ca O4 C36 68.9(2) . . . . ?
N3 Ca O4 C36 -143.7(2) . . . . ?
N4 Ca O4 C36 -158.6(2) . . . . ?
N1 Ca O4 C36 -2.6(2) . . . . ?
O3 Ca O4 C36 14.1(3) . . . . ?
O2 Ca O4 C36 132.0(2) . . . . ?
O1 Ca O4 C36 -65.9(2) . . . . ?
N2 Ca N1 C8 -43.3(2) . . . . ?
N3 Ca N1 C8 -166.9(2) . . . . ?
N4 Ca N1 C8 82.0(2) . . . . ?
O3 Ca N1 C8 -124.2(2) . . . . ?
O2 Ca N1 C8 -49.0(2) . . . . ?
O1 Ca N1 C8 131.6(2) . . . . ?
O4 Ca N1 C8 50.4(2) . . . . ?
N2 Ca N1 C7 152.4(2) . . . . ?
N3 Ca N1 C7 28.7(2) . . . . ?
N4 Ca N1 C7 -82.3(2) . . . . ?
O3 Ca N1 C7 71.40(14) . . . . ?
O2 Ca N1 C7 146.63(13) . . . . ?
O1 Ca N1 C7 -32.72(13) . . . . ?
O4 Ca N1 C7 -113.95(15) . . . . ?
N3 Ca N2 C10 175.0(2) . . . . ?
N4 Ca N2 C10 -88.9(2) . . . . ?
N1 Ca N2 C10 46.5(2) . . . . ?
O3 Ca N2 C10 130.3(2) . . . . ?
O2 Ca N2 C10 -138.0(2) . . . . ?
O1 Ca N2 C10 40.3(2) . . . . ?
O4 Ca N2 C10 -34.3(2) . . . . ?
N3 Ca N2 C11 -17.6(2) . . . . ?
N4 Ca N2 C11 78.5(2) . . . . ?
N1 Ca N2 C11 -146.1(2) . . . . ?
O3 Ca N2 C11 -62.34(14) . . . . ?
O2 Ca N2 C11 29.41(14) . . . . ?
O1 Ca N2 C11 -152.33(13) . . . . ?
O4 Ca N2 C11 133.11(15) . . . . ?
N2 Ca N3 C27 165.1(2) . . . . ?
N4 Ca N3 C27 41.2(2) . . . . ?
N1 Ca N3 C27 -96.8(2) . . . . ?
O3 Ca N3 C27 -144.8(2) . . . . ?
O2 Ca N3 C27 122.9(2) . . . . ?
O1 Ca N3 C27 -45.7(2) . . . . ?
O4 Ca N3 C27 27.5(2) . . . . ?
N2 Ca N3 C26 -23.6(2) . . . . ?
N4 Ca N3 C26 -147.5(2) . . . . ?
N1 Ca N3 C26 74.5(2) . . . . ?
O3 Ca N3 C26 26.48(14) . . . . ?
O2 Ca N3 C26 -65.83(15) . . . . ?
O1 Ca N3 C26 125.53(15) . . . . ?
O4 Ca N3 C26 -161.22(13) . . . . ?
N2 Ca N4 C29 -159.7(2) . . . . ?
N3 Ca N4 C29 -36.0(2) . . . . ?
N1 Ca N4 C29 96.8(2) . . . . ?
O3 Ca N4 C29 -43.9(2) . . . . ?
O2 Ca N4 C29 -116.1(2) . . . . ?
O1 Ca N4 C29 54.3(2) . . . . ?
O4 Ca N4 C29 132.8(2) . . . . ?
N2 Ca N4 C30 28.7(2) . . . . ?
N3 Ca N4 C30 152.44(15) . . . . ?
N1 Ca N4 C30 -74.8(2) . . . . ?
O3 Ca N4 C30 144.59(13) . . . . ?
O2 Ca N4 C30 72.40(14) . . . . ?
O1 Ca N4 C30 -117.22(14) . . . . ?
O4 Ca N4 C30 -38.79(13) . . . . ?
C1 O1 C2 C3 -7.5(3) . . . . ?
Ca O1 C2 C3 150.9(2) . . . . ?
C1 O1 C2 C7 170.6(2) . . . . ?
Ca O1 C2 C7 -31.0(2) . . . . ?
O1 C2 C3 C4 -179.7(2) . . . . ?
C7 C2 C3 C4 2.2(3) . . . . ?
C2 C3 C4 C5 1.6(4) . . . . ?
C3 C4 C5 C6 -2.1(4) . . . . ?
C4 C5 C6 C7 -1.2(4) . . . . ?
O1 C2 C7 C6 176.4(2) . . . . ?
C3 C2 C7 C6 -5.4(3) . . . . ?
O1 C2 C7 N1 0.2(3) . . . . ?
C3 C2 C7 N1 178.4(2) . . . . ?
C5 C6 C7 C2 4.9(3) . . . . ?
C5 C6 C7 N1 -179.2(2) . . . . ?
C8 N1 C7 C2 -133.4(2) . . . . ?
Ca N1 C7 C2 31.9(2) . . . . ?
C8 N1 C7 C6 50.7(3) . . . . ?
Ca N1 C7 C6 -144.0(2) . . . . ?
C7 N1 C8 C9 -170.3(2) . . . . ?
Ca N1 C8 C9 26.0(3) . . . . ?
C7 N1 C8 C18 14.2(3) . . . . ?
Ca N1 C8 C18 -149.5(2) . . . . ?
N1 C8 C9 C10 14.9(4) . . . . ?
C18 C8 C9 C10 -169.3(2) . . . . ?
C11 N2 C10 C9 160.0(2) . . . . ?
Ca N2 C10 C9 -33.2(3) . . . . ?
C11 N2 C10 C19 -22.4(3) . . . . ?
Ca N2 C10 C19 144.4(2) . . . . ?
C8 C9 C10 N2 -11.4(4) . . . . ?
C8 C9 C10 C19 170.9(2) . . . . ?
C10 N2 C11 C12 -48.2(3) . . . . ?
Ca N2 C11 C12 143.8(2) . . . . ?
C10 N2 C11 C16 140.4(2) . . . . ?
Ca N2 C11 C16 -27.6(3) . . . . ?
C16 C11 C12 C13 -3.1(3) . . . . ?
N2 C11 C12 C13 -174.5(2) . . . . ?
C11 C12 C13 C14 -0.2(4) . . . . ?
C12 C13 C14 C15 1.8(4) . . . . ?
C13 C14 C15 C16 0.0(4) . . . . ?
C14 C15 C16 O2 175.7(2) . . . . ?
C14 C15 C16 C11 -3.4(4) . . . . ?
C17 O2 C16 C15 4.2(3) . . . . ?
Ca O2 C16 C15 -149.5(2) . . . . ?
C17 O2 C16 C11 -176.6(2) . . . . ?
Ca O2 C16 C11 29.7(2) . . . . ?
C12 C11 C16 C15 4.9(3) . . . . ?
N2 C11 C16 C15 176.8(2) . . . . ?
C12 C11 C16 O2 -174.3(2) . . . . ?
N2 C11 C16 O2 -2.5(3) . . . . ?
C20 O3 C21 C22 0.8(3) . . . . ?
Ca O3 C21 C22 -151.5(2) . . . . ?
C20 O3 C21 C26 -178.5(2) . . . . ?
Ca O3 C21 C26 29.2(2) . . . . ?
O3 C21 C22 C23 -179.7(2) . . . . ?
C26 C21 C22 C23 -0.4(4) . . . . ?
C21 C22 C23 C24 -1.4(4) . . . . ?
C22 C23 C24 C25 0.8(4) . . . . ?
C23 C24 C25 C26 1.5(4) . . . . ?
C24 C25 C26 N3 -176.8(2) . . . . ?
C24 C25 C26 C21 -3.2(3) . . . . ?
C27 N3 C26 C25 -38.1(3) . . . . ?
Ca N3 C26 C25 150.1(2) . . . . ?
C27 N3 C26 C21 148.4(2) . . . . ?
Ca N3 C26 C21 -23.4(2) . . . . ?
C22 C21 C26 C25 2.6(3) . . . . ?
O3 C21 C26 C25 -178.1(2) . . . . ?
C22 C21 C26 N3 176.6(2) . . . . ?
O3 C21 C26 N3 -4.1(3) . . . . ?
C26 N3 C27 C28 157.0(2) . . . . ?
Ca N3 C27 C28 -32.1(3) . . . . ?
C26 N3 C27 C37 -26.2(3) . . . . ?
Ca N3 C27 C37 144.8(2) . . . . ?
N3 C27 C28 C29 -7.6(4) . . . . ?
C37 C27 C28 C29 175.3(2) . . . . ?
C30 N4 C29 C28 -169.5(2) . . . . ?
Ca N4 C29 C28 19.7(3) . . . . ?
C30 N4 C29 C38 15.9(3) . . . . ?
Ca N4 C29 C38 -154.9(2) . . . . ?
C27 C28 C29 N4 14.6(4) . . . . ?
C27 C28 C29 C38 -170.4(2) . . . . ?
C29 N4 C30 C35 -136.8(2) . . . . ?
Ca N4 C30 C35 35.4(2) . . . . ?
C29 N4 C30 C31 49.6(3) . . . . ?
Ca N4 C30 C31 -138.2(2) . . . . ?
C35 C30 C31 C32 0.9(4) . . . . ?
N4 C30 C31 C32 174.6(2) . . . . ?
C30 C31 C32 C33 -0.4(4) . . . . ?
C31 C32 C33 C34 0.0(5) . . . . ?
C32 C33 C34 C35 0.0(4) . . . . ?
C33 C34 C35 O4 -179.4(2) . . . . ?
C33 C34 C35 C30 0.6(4) . . . . ?
C36 O4 C35 C34 -23.6(3) . . . . ?
Ca O4 C35 C34 139.5(2) . . . . ?
C36 O4 C35 C30 156.4(2) . . . . ?
Ca O4 C35 C30 -40.5(2) . . . . ?
C31 C30 C35 C34 -1.0(4) . . . . ?
N4 C30 C35 C34 -175.1(2) . . . . ?
C31 C30 C35 O4 179.0(2) . . . . ?
N4 C30 C35 O4 4.9(3) . . . . ?
